data_1574258
loop_
_publ_author_name
'Ji, Tingting'
'Yang, Xuesong'
'Chen, Quanliang'
'Zhang, Hongyu'

_publ_section_title
;
 Decimeter-length elastic organic crystals capable of mechanical
 post-processing and optical waveguide modulation at 77 K
;
_journal_issue 18
_journal_name_full 'Chemical Science'
_journal_page_first 8099
_journal_page_last 8107
_journal_paper_doi 10.1039/D4SC07313D
_journal_volume 16
_journal_year 2025
_chemical_formula_moiety 'C11 H8 F3 N3 O'
_chemical_formula_sum 'C11 H8 F3 N3 O'
_chemical_formula_weight 255.20
_space_group_crystal_system monoclinic
_space_group_IT_number 14
_space_group_name_Hall '-P 2yn'
_space_group_name_H-M_alt 'P 1 21/n 1'
_atom_sites_solution_hydrogens geom
_atom_sites_solution_primary dual
_audit_creation_date 2024-08-30
_audit_creation_method
;
Olex2 1.5
(compiled 2024.02.16 svn.r378c4104 for OlexSys, GUI svn.r6928)
;
_audit_update_record
;
2024-08-30 deposited with the CCDC.	2025-03-27 downloaded from the CCDC.
;
_cell_angle_alpha 90
_cell_angle_beta 93.530(2)
_cell_angle_gamma 90
_cell_formula_units_Z 4
_cell_length_a 9.6318(4)
_cell_length_b 6.3855(2)
_cell_length_c 17.9069(7)
_cell_measurement_reflns_used 9939
_cell_measurement_temperature 100.00
_cell_measurement_theta_max 27.465
_cell_measurement_theta_min 3.388
_cell_volume 1099.25(7)
_computing_cell_refinement 'SAINT V8.40A (Bruker, 2019)'
_computing_data_reduction 'SAINT V8.40A (Bruker, 2019)'
_computing_molecular_graphics 'Olex2 1.5 (Dolomanov et al., 2009)'
_computing_publication_material 'Olex2 1.5 (Dolomanov et al., 2009)'
_computing_structure_refinement 'SHELXL 2018/3 (Sheldrick, 2015)'
_computing_structure_solution 'SHELXT 2018/2 (Sheldrick, 2018)'
_diffrn_ambient_temperature 100.00
_diffrn_measured_fraction_theta_full 0.997
_diffrn_measured_fraction_theta_max 0.998
_diffrn_measurement_device_type 'CCD area detector'
_diffrn_measurement_method 'phi and omega scans'
_diffrn_radiation_monochromator graphite
_diffrn_radiation_type MoK\a
_diffrn_radiation_wavelength 0.71073
_diffrn_reflns_av_R_equivalents 0.0256
_diffrn_reflns_av_unetI/netI 0.0137
_diffrn_reflns_Laue_measured_fraction_full 0.997
_diffrn_reflns_Laue_measured_fraction_max 0.998
_diffrn_reflns_limit_h_max 12
_diffrn_reflns_limit_h_min -12
_diffrn_reflns_limit_k_max 8
_diffrn_reflns_limit_k_min -8
_diffrn_reflns_limit_l_max 23
_diffrn_reflns_limit_l_min -23
_diffrn_reflns_number 21630
_diffrn_reflns_point_group_measured_fraction_full 0.997
_diffrn_reflns_point_group_measured_fraction_max 0.998
_diffrn_reflns_theta_full 25.242
_diffrn_reflns_theta_max 27.492
_diffrn_reflns_theta_min 3.388
_diffrn_source_current 30.0
_diffrn_source_power 1.5
_diffrn_source_voltage 50.0
_exptl_absorpt_coefficient_mu 0.137
_exptl_absorpt_correction_type none
_exptl_crystal_colour 'clear bluish blue'
_exptl_crystal_colour_lustre clear
_exptl_crystal_colour_modifier bluish
_exptl_crystal_colour_primary blue
_exptl_crystal_density_diffrn 1.542
_exptl_crystal_description needle
_exptl_crystal_F_000 520
_refine_diff_density_max 0.292
_refine_diff_density_min -0.346
_refine_diff_density_rms 0.041
_refine_ls_extinction_method none
_refine_ls_goodness_of_fit_ref 1.033
_refine_ls_hydrogen_treatment constr
_refine_ls_matrix_type full
_refine_ls_number_parameters 164
_refine_ls_number_reflns 2513
_refine_ls_number_restraints 0
_refine_ls_restrained_S_all 1.033
_refine_ls_R_factor_all 0.0366
_refine_ls_R_factor_gt 0.0311
_refine_ls_shift/su_max 0.001
_refine_ls_shift/su_mean 0.000
_refine_ls_structure_factor_coef Fsqd
_refine_ls_weighting_details 'w=1/[\s^2^(Fo^2^)+(0.0365P)^2^+0.5333P] where P=(Fo^2^+2Fc^2^)/3'
_refine_ls_weighting_scheme calc
_refine_ls_wR_factor_gt 0.0788
_refine_ls_wR_factor_ref 0.0829
_reflns_Friedel_coverage 0.000
_reflns_number_gt 2208
_reflns_number_total 2513
_reflns_threshold_expression 'I > 2\s(I)'
_cod_data_source_file d4sc07313d6.cif
_cod_data_source_block 0830
_cod_depositor_comments 'Adding full bibliography for 1574257--1574260.cif.'
_cod_database_code 1574258
_shelx_shelxl_version_number 2018/3
_shelx_space_group_comment
;
The symmetry employed for this shelxl refinement is uniquely defined
by the following loop, which should always be used as a source of
symmetry information in preference to the above space-group names.
They are only intended as comments.
;
_olex2_refinement_description
;
1. Fixed Uiso
 At 1.2 times of:
  All C(H,H) groups, All N(H) groups
 At 1.5 times of:
  All O(H) groups
2.a Secondary CH2 refined with riding coordinates:
 C00G(H00A,H00B), C00H(H00C,H00D), C00I(H00E,H00F)
2.b Aromatic/amide H refined with riding coordinates:
 N005(H005)
2.c Idealised tetrahedral OH refined as rotating group:
 O004(H004)
;
_olex2_submission_special_instructions 'No special instructions were received'

loop_
_space_group_symop_operation_xyz
'x, y, z'
'-x+1/2, y+1/2, -z+1/2'
'-x, -y, -z'
'x-1/2, -y-1/2, z-1/2'

loop_
_atom_site_label
_atom_site_type_symbol
_atom_site_fract_x
_atom_site_fract_y
_atom_site_fract_z
_atom_site_U_iso_or_equiv
_atom_site_adp_type
_atom_site_occupancy
_atom_site_site_symmetry_order
_atom_site_calc_flag
_atom_site_refinement_flags_posn
_atom_site_refinement_flags_adp
_atom_site_refinement_flags_occupancy
_atom_site_disorder_assembly
_atom_site_disorder_group
F001 F 0.59371(7) 0.71272(11) 0.53204(4) 0.02157(16) Uani 1 1 d . . . . .
F002 F 0.32209(7) 0.57448(12) 0.73653(4) 0.02651(18) Uani 1 1 d . . . . .
F003 F 0.46761(7) 0.21520(12) 0.76284(4) 0.02861(18) Uani 1 1 d . . . . .
O004 O 1.14285(9) 0.33483(14) 0.54499(5) 0.0250(2) Uani 1 1 d . . . . .
H004 H 1.193789 0.231950 0.557011 0.038 Uiso 1 1 calc R U . . .
N005 N 0.74369(10) 0.36474(16) 0.55229(5) 0.0194(2) Uani 1 1 d . . . . .
H005 H 0.749523 0.451401 0.514401 0.023 Uiso 1 1 calc R U . . .
N006 N 0.31775(10) 0.98517(17) 0.60334(6) 0.0255(2) Uani 1 1 d . . . . .
N007 N 0.71035(11) -0.08354(17) 0.69803(6) 0.0274(2) Uani 1 1 d . . . . .
C008 C 0.64230(11) 0.40205(17) 0.59980(6) 0.0170(2) Uani 1 1 d . . . . .
C009 C 0.56182(11) 0.58591(17) 0.58874(6) 0.0172(2) Uani 1 1 d . . . . .
C00A C 0.45467(11) 0.64389(17) 0.63165(6) 0.0180(2) Uani 1 1 d . . . . .
C00B C 0.60405(11) 0.27505(18) 0.66006(6) 0.0186(2) Uani 1 1 d . . . . .
C00C C 0.37844(11) 0.83383(19) 0.61571(6) 0.0202(2) Uani 1 1 d . . . . .
C00D C 0.49700(12) 0.33749(19) 0.70518(6) 0.0206(2) Uani 1 1 d . . . . .
C00E C 0.42315(11) 0.51689(19) 0.69213(6) 0.0200(2) Uani 1 1 d . . . . .
C00F C 0.66729(12) 0.07783(19) 0.67999(7) 0.0214(2) Uani 1 1 d . . . . .
C00G C 0.95578(11) 0.22174(19) 0.62234(6) 0.0207(2) Uani 1 1 d . . . . .
H00A H 0.910017 0.258728 0.668565 0.025 Uiso 1 1 calc R U . . .
H00B H 1.005034 0.087145 0.631311 0.025 Uiso 1 1 calc R U . . .
C00H C 0.84421(11) 0.19315(18) 0.55846(6) 0.0202(2) Uani 1 1 d . . . . .
H00C H 0.890228 0.180924 0.510714 0.024 Uiso 1 1 calc R U . . .
H00D H 0.793835 0.060575 0.566290 0.024 Uiso 1 1 calc R U . . .
C00I C 1.06133(12) 0.38995(19) 0.60655(7) 0.0222(2) Uani 1 1 d . . . . .
H00E H 1.012058 0.523258 0.595071 0.027 Uiso 1 1 calc R U . . .
H00F H 1.123916 0.412003 0.651812 0.027 Uiso 1 1 calc R U . . .

loop_
_atom_site_aniso_label
_atom_site_aniso_U_11
_atom_site_aniso_U_22
_atom_site_aniso_U_33
_atom_site_aniso_U_23
_atom_site_aniso_U_13
_atom_site_aniso_U_12
F001 0.0232(3) 0.0216(3) 0.0200(3) 0.0051(3) 0.0023(3) 0.0038(3)
F002 0.0173(3) 0.0377(4) 0.0251(4) -0.0012(3) 0.0053(3) 0.0007(3)
F003 0.0240(4) 0.0332(4) 0.0289(4) 0.0121(3) 0.0039(3) -0.0041(3)
O004 0.0221(4) 0.0269(5) 0.0265(4) 0.0059(3) 0.0066(3) 0.0083(3)
N005 0.0184(4) 0.0208(5) 0.0188(5) 0.0019(4) 0.0000(3) 0.0038(4)
N006 0.0237(5) 0.0269(6) 0.0255(5) -0.0032(4) -0.0010(4) 0.0059(4)
N007 0.0271(5) 0.0225(5) 0.0316(6) 0.0040(4) -0.0068(4) -0.0032(4)
C008 0.0152(5) 0.0175(5) 0.0178(5) -0.0019(4) -0.0037(4) -0.0014(4)
C009 0.0171(5) 0.0186(5) 0.0155(5) 0.0009(4) -0.0022(4) -0.0016(4)
C00A 0.0153(5) 0.0187(5) 0.0194(5) -0.0024(4) -0.0038(4) -0.0005(4)
C00B 0.0158(5) 0.0177(5) 0.0218(5) 0.0010(4) -0.0038(4) -0.0021(4)
C00C 0.0171(5) 0.0244(6) 0.0189(5) -0.0041(4) -0.0006(4) -0.0003(4)
C00D 0.0178(5) 0.0241(6) 0.0197(5) 0.0039(4) -0.0013(4) -0.0065(4)
C00E 0.0136(5) 0.0268(6) 0.0194(5) -0.0027(4) 0.0003(4) -0.0020(4)
C00F 0.0186(5) 0.0218(6) 0.0231(6) 0.0017(4) -0.0037(4) -0.0047(4)
C00G 0.0181(5) 0.0252(6) 0.0186(5) 0.0007(4) -0.0005(4) 0.0031(4)
C00H 0.0194(5) 0.0201(6) 0.0210(5) -0.0023(4) -0.0009(4) 0.0044(4)
C00I 0.0184(5) 0.0255(6) 0.0227(6) -0.0018(5) 0.0007(4) 0.0026(4)

loop_
_atom_type_symbol
_atom_type_description
_atom_type_scat_dispersion_real
_atom_type_scat_dispersion_imag
_atom_type_scat_source
C C 0.0033 0.0016 'International Tables Vol C Tables 4.2.6.8 and 6.1.1.4'
H H 0.0000 0.0000 'International Tables Vol C Tables 4.2.6.8 and 6.1.1.4'
F F 0.0171 0.0103 'International Tables Vol C Tables 4.2.6.8 and 6.1.1.4'
N N 0.0061 0.0033 'International Tables Vol C Tables 4.2.6.8 and 6.1.1.4'
O O 0.0106 0.0060 'International Tables Vol C Tables 4.2.6.8 and 6.1.1.4'

loop_
_geom_angle_atom_site_label_1
_geom_angle_atom_site_label_2
_geom_angle_atom_site_label_3
_geom_angle
_geom_angle_site_symmetry_1
_geom_angle_site_symmetry_3
_geom_angle_publ_flag
C00I O004 H004 109.5 . . ?
C008 N005 H005 117.1 . . ?
C008 N005 C00H 125.72(10) . . ?
C00H N005 H005 117.1 . . ?
N005 C008 C009 117.91(10) . . ?
N005 C008 C00B 127.50(10) . . ?
C009 C008 C00B 114.58(10) . . ?
F001 C009 C008 117.10(9) . . ?
F001 C009 C00A 118.20(10) . . ?
C00A C009 C008 124.69(10) . . ?
C009 C00A C00C 120.54(10) . . ?
C009 C00A C00E 118.81(10) . . ?
C00E C00A C00C 120.63(10) . . ?
C008 C00B C00F 124.46(10) . . ?
C00D C00B C008 120.64(10) . . ?
C00D C00B C00F 114.90(10) . . ?
N006 C00C C00A 179.72(13) . . ?
F003 C00D C00B 118.37(10) . . ?
F003 C00D C00E 119.36(10) . . ?
C00E C00D C00B 122.27(10) . . ?
F002 C00E C00A 119.84(10) . . ?
F002 C00E C00D 121.20(10) . . ?
C00D C00E C00A 118.95(10) . . ?
N007 C00F C00B 175.68(13) . . ?
H00A C00G H00B 107.8 . . ?
C00H C00G H00A 109.0 . . ?
C00H C00G H00B 109.0 . . ?
C00I C00G H00A 109.0 . . ?
C00I C00G H00B 109.0 . . ?
C00I C00G C00H 113.11(10) . . ?
N005 C00H C00G 113.46(9) . . ?
N005 C00H H00C 108.9 . . ?
N005 C00H H00D 108.9 . . ?
C00G C00H H00C 108.9 . . ?
C00G C00H H00D 108.9 . . ?
H00C C00H H00D 107.7 . . ?
O004 C00I C00G 111.95(10) . . ?
O004 C00I H00E 109.2 . . ?
O004 C00I H00F 109.2 . . ?
C00G C00I H00E 109.2 . . ?
C00G C00I H00F 109.2 . . ?
H00E C00I H00F 107.9 . . ?

loop_
_geom_bond_atom_site_label_1
_geom_bond_atom_site_label_2
_geom_bond_distance
_geom_bond_site_symmetry_2
_geom_bond_publ_flag
F001 C009 1.3487(12) . ?
F002 C00E 1.3455(13) . ?
F003 C00D 1.3387(13) . ?
O004 H004 0.8400 . ?
O004 C00I 1.4359(14) . ?
N005 H005 0.8800 . ?
N005 C008 1.3552(14) . ?
N005 C00H 1.4618(14) . ?
N006 C00C 1.1440(16) . ?
N007 C00F 1.1496(16) . ?
C008 C009 1.4141(15) . ?
C008 C00B 1.4166(15) . ?
C009 C00A 1.3748(16) . ?
C00A C00C 1.4373(16) . ?
C00A C00E 1.4011(16) . ?
C00B C00D 1.4062(16) . ?
C00B C00F 1.4344(16) . ?
C00D C00E 1.3610(17) . ?
C00G H00A 0.9900 . ?
C00G H00B 0.9900 . ?
C00G C00H 1.5315(15) . ?
C00G C00I 1.5174(17) . ?
C00H H00C 0.9900 . ?
C00H H00D 0.9900 . ?
C00I H00E 0.9900 . ?
C00I H00F 0.9900 . ?

loop_
_geom_torsion_atom_site_label_1
_geom_torsion_atom_site_label_2
_geom_torsion_atom_site_label_3
_geom_torsion_atom_site_label_4
_geom_torsion
_geom_torsion_site_symmetry_1
_geom_torsion_site_symmetry_2
_geom_torsion_site_symmetry_3
_geom_torsion_site_symmetry_4
_geom_torsion_publ_flag
F001 C009 C00A C00C 0.54(15) . . . . ?
F001 C009 C00A C00E -178.09(9) . . . . ?
F003 C00D C00E F002 0.63(16) . . . . ?
F003 C00D C00E C00A 179.99(10) . . . . ?
N005 C008 C009 F001 -1.00(14) . . . . ?
N005 C008 C009 C00A 179.26(10) . . . . ?
N005 C008 C00B C00D 179.09(11) . . . . ?
N005 C008 C00B C00F -1.31(18) . . . . ?
C008 N005 C00H C00G -72.60(14) . . . . ?
C008 C009 C00A C00C -179.72(10) . . . . ?
C008 C009 C00A C00E 1.65(16) . . . . ?
C008 C00B C00D F003 -177.98(10) . . . . ?
C008 C00B C00D C00E 1.98(17) . . . . ?
C009 C008 C00B C00D -2.06(15) . . . . ?
C009 C008 C00B C00F 177.54(10) . . . . ?
C009 C00A C00E F002 177.59(10) . . . . ?
C009 C00A C00E C00D -1.79(16) . . . . ?
C00B C008 C009 F001 -179.97(9) . . . . ?
C00B C008 C009 C00A 0.29(16) . . . . ?
C00B C00D C00E F002 -179.33(10) . . . . ?
C00B C00D C00E C00A 0.04(17) . . . . ?
C00C C00A C00E F002 -1.05(16) . . . . ?
C00C C00A C00E C00D 179.58(10) . . . . ?
C00F C00B C00D F003 2.39(15) . . . . ?
C00F C00B C00D C00E -177.66(10) . . . . ?
C00H N005 C008 C009 174.74(10) . . . . ?
C00H N005 C008 C00B -6.44(18) . . . . ?
C00H C00G C00I O004 -65.21(12) . . . . ?
C00I C00G C00H N005 -72.58(12) . . . . ?
